data_7019832
loop_
_publ_author_name
'Jochmann, Phillip'
'Davin, Julien P.'
'Maslek, Stefanie'
'Spaniol, Thomas P.'
'Sarazin, Yann'
'Carpentier, Jean-Francois'
'Okuda, Jun'

_publ_section_title
;
 Allyl strontium compounds: synthesis, molecular structure and properties.
;
_journal_issue 30
_journal_name_full 'Dalton transactions (Cambridge, England : 2003)'
_journal_page_first 9176
_journal_page_last 9181
_journal_paper_doi 10.1039/c2dt30743j
_journal_volume 41
_journal_year 2012
_chemical_formula_moiety 'C28 H80 N4 O3 Si8 Sr2'
_chemical_formula_sum 'C28 H80 N4 O3 Si8 Sr2'
_chemical_formula_weight 920.92
_chemical_name_systematic
;
?
;
_space_group_IT_number 2
_symmetry_cell_setting triclinic
_symmetry_space_group_name_Hall '-P 1'
_symmetry_space_group_name_H-M 'P -1'
_atom_sites_solution_hydrogens geom
_atom_sites_solution_primary direct
_atom_sites_solution_secondary difmap
_audit_creation_method SHELXL-97
_cell_angle_alpha 90.404(5)
_cell_angle_beta 93.805(5)
_cell_angle_gamma 110.259(5)
_cell_formula_units_Z 2
_cell_length_a 12.283(4)
_cell_length_b 12.875(4)
_cell_length_c 16.823(6)
_cell_measurement_reflns_used 3962
_cell_measurement_temperature 100(2)
_cell_measurement_theta_max 23.56
_cell_measurement_theta_min 2.22
_cell_volume 2489.1(14)
_computing_cell_refinement 'Bruker SMART (2001)'
_computing_data_collection 'Bruker SMART (2001)'
_computing_data_reduction 'Bruker SAINT+ (1999)'
_computing_molecular_graphics 'ORTEP-III (Farrugia, 1999)'
_computing_structure_refinement 'SHELXL-97 (Sheldrick, 1997)'
_computing_structure_solution 'SIR-92 (Altomare 1992)'
_diffrn_ambient_temperature 100(2)
_diffrn_measured_fraction_theta_full 0.991
_diffrn_measured_fraction_theta_max 0.991
_diffrn_measurement_device_type 'APEX Area Detector'
_diffrn_measurement_method 'omega scans'
_diffrn_radiation_monochromator 'multilayer optics'
_diffrn_radiation_source 'INCOATEC microsource'
_diffrn_radiation_type MoK\a
_diffrn_radiation_wavelength 0.71073
_diffrn_reflns_av_R_equivalents 0.0797
_diffrn_reflns_av_sigmaI/netI 0.1199
_diffrn_reflns_limit_h_max 15
_diffrn_reflns_limit_h_min -15
_diffrn_reflns_limit_k_max 16
_diffrn_reflns_limit_k_min -16
_diffrn_reflns_limit_l_max 21
_diffrn_reflns_limit_l_min -21
_diffrn_reflns_number 24737
_diffrn_reflns_theta_full 26.59
_diffrn_reflns_theta_max 26.59
_diffrn_reflns_theta_min 2.05
_exptl_absorpt_coefficient_mu 2.365
_exptl_absorpt_correction_T_max 0.8711
_exptl_absorpt_correction_T_min 0.6622
_exptl_absorpt_correction_type multi-scan
_exptl_absorpt_process_details 'Bruker SADABS'
_exptl_crystal_colour colourless
_exptl_crystal_density_diffrn 1.229
_exptl_crystal_density_method 'not measured'
_exptl_crystal_description plate
_exptl_crystal_F_000 976
_exptl_crystal_size_max 0.19
_exptl_crystal_size_mid 0.16
_exptl_crystal_size_min 0.06
_refine_diff_density_max 1.555
_refine_diff_density_min -1.383
_refine_diff_density_rms 0.131
_refine_ls_extinction_method none
_refine_ls_goodness_of_fit_ref 0.994
_refine_ls_hydrogen_treatment mixed
_refine_ls_matrix_type full
_refine_ls_number_parameters 446
_refine_ls_number_reflns 10320
_refine_ls_number_restraints 0
_refine_ls_restrained_S_all 0.994
_refine_ls_R_factor_all 0.1122
_refine_ls_R_factor_gt 0.0619
_refine_ls_shift/su_max 0.001
_refine_ls_shift/su_mean 0.000
_refine_ls_structure_factor_coef Fsqd
_refine_ls_weighting_details 'calc w=1/[\s^2^(Fo^2^)+(0.0815P)^2^+0.0000P] where P=(Fo^2^+2Fc^2^)/3'
_refine_ls_weighting_scheme calc
_refine_ls_wR_factor_gt 0.1440
_refine_ls_wR_factor_ref 0.1657
_reflns_number_gt 6544
_reflns_number_total 10320
_reflns_threshold_expression >2sigma(I)
_cod_data_source_file c2dt30743j.txt
_cod_data_source_block 3
_cod_original_sg_symbol_Hall -P1
_cod_database_code 7019832

loop_
_symmetry_equiv_pos_as_xyz
'x, y, z'
'-x, -y, -z'

loop_
_atom_site_label
_atom_site_type_symbol
_atom_site_fract_x
_atom_site_fract_y
_atom_site_fract_z
_atom_site_U_iso_or_equiv
_atom_site_adp_type
_atom_site_occupancy
_atom_site_symmetry_multiplicity
_atom_site_calc_flag
_atom_site_refinement_flags
Sr1 Sr 0.82731(5) 0.45172(4) 0.74673(3) 0.01904(15) Uani 1 1 d .
Sr2 Sr 0.56070(5) 0.20316(4) 0.77224(3) 0.01999(15) Uani 1 1 d .
Si1 Si 0.67795(14) 0.50171(14) 0.88685(9) 0.0229(4) Uani 1 1 d .
H1 H 0.729(5) 0.567(4) 0.822(3) 0.027 Uiso 1 1 d .
Si2 Si 0.71939(15) 0.29988(14) 0.94352(9) 0.0238(4) Uani 1 1 d .
H2 H 0.677(5) 0.187(4) 0.917(3) 0.029 Uiso 1 1 d .
Si3 Si 0.70187(14) 0.31625(13) 0.58031(9) 0.0224(4) Uani 1 1 d .
H3 H 0.819(5) 0.341(4) 0.616(3) 0.027 Uiso 1 1 d .
Si4 Si 0.52124(14) 0.39172(13) 0.65093(9) 0.0223(4) Uani 1 1 d .
H4 H 0.447(4) 0.335(4) 0.715(3) 0.027 Uiso 1 1 d .
Si5 Si 1.00496(16) 0.70027(14) 0.78649(10) 0.0283(4) Uani 1 1 d .
H5 H 0.982(5) 0.603(5) 0.845(3) 0.034 Uiso 1 1 d .
Si6 Si 0.90941(16) 0.69650(15) 0.61464(10) 0.0315(4) Uani 1 1 d .
H6 H 0.800(5) 0.647(5) 0.577(4) 0.038 Uiso 1 1 d .
Si7 Si 0.79858(15) 0.12738(14) 0.76496(10) 0.0256(4) Uani 1 1 d .
H7 H 0.820(5) 0.242(5) 0.772(3) 0.031 Uiso 1 1 d .
Si8 Si 0.57543(16) -0.07399(14) 0.74359(10) 0.0294(4) Uani 1 1 d .
H8 H 0.458(5) -0.088(5) 0.755(3) 0.035 Uiso 1 1 d .
O1 O 1.0266(3) 0.4286(3) 0.7447(2) 0.0268(9) Uani 1 1 d .
O2 O 0.4105(4) 0.1469(3) 0.8784(2) 0.0322(10) Uani 1 1 d .
O3 O 0.3652(4) 0.1011(3) 0.6890(2) 0.0337(10) Uani 1 1 d .
N1 N 0.6941(4) 0.3778(4) 0.8688(2) 0.0222(11) Uani 1 1 d .
N2 N 0.6347(4) 0.3455(4) 0.6586(2) 0.0226(11) Uani 1 1 d .
N3 N 0.9253(4) 0.6421(4) 0.7027(3) 0.0271(11) Uani 1 1 d .
N4 N 0.6550(4) 0.0608(4) 0.7537(3) 0.0265(11) Uani 1 1 d .
C1 C 0.7022(6) 0.3953(5) 0.4870(4) 0.0348(15) Uani 1 1 d .
H1A H 0.6252 0.3662 0.4581 0.052 Uiso 1 1 calc R
H1B H 0.7608 0.3870 0.4531 0.052 Uiso 1 1 calc R
H1C H 0.7206 0.4738 0.5009 0.052 Uiso 1 1 calc R
C2 C 0.6530(6) 0.1675(5) 0.5488(3) 0.0335(15) Uani 1 1 d .
H2A H 0.6431 0.1220 0.5961 0.050 Uiso 1 1 calc R
H2B H 0.7115 0.1547 0.5170 0.050 Uiso 1 1 calc R
H2C H 0.5787 0.1475 0.5167 0.050 Uiso 1 1 calc R
C3 C 1.0238(7) 0.7000(6) 0.5458(4) 0.052(2) Uani 1 1 d .
H3A H 1.1009 0.7383 0.5726 0.078 Uiso 1 1 calc R
H3B H 1.0138 0.7393 0.4978 0.078 Uiso 1 1 calc R
H3C H 1.0167 0.6241 0.5309 0.078 Uiso 1 1 calc R
C4 C 0.9061(8) 0.8387(6) 0.6213(5) 0.061(2) Uani 1 1 d .
H4A H 0.8346 0.8372 0.6447 0.092 Uiso 1 1 calc R
H4B H 0.9081 0.8688 0.5679 0.092 Uiso 1 1 calc R
H4C H 0.9738 0.8856 0.6549 0.092 Uiso 1 1 calc R
C5 C 1.1658(6) 0.7536(6) 0.7798(4) 0.0485(19) Uani 1 1 d .
H5A H 1.1894 0.6967 0.7544 0.073 Uiso 1 1 calc R
H5B H 1.2047 0.7718 0.8334 0.073 Uiso 1 1 calc R
H5C H 1.1879 0.8202 0.7480 0.073 Uiso 1 1 calc R
C6 C 0.9662(6) 0.8121(5) 0.8373(4) 0.0412(17) Uani 1 1 d .
H6A H 0.9940 0.8804 0.8076 0.062 Uiso 1 1 calc R
H6B H 1.0030 0.8256 0.8917 0.062 Uiso 1 1 calc R
H6C H 0.8816 0.7886 0.8391 0.062 Uiso 1 1 calc R
C7 C 0.5564(5) 0.5434(5) 0.6652(3) 0.0292(14) Uani 1 1 d .
H7A H 0.5976 0.5678 0.7176 0.044 Uiso 1 1 calc R
H7B H 0.4842 0.5601 0.6618 0.044 Uiso 1 1 calc R
H7C H 0.6059 0.5824 0.6236 0.044 Uiso 1 1 calc R
C8 C 0.4239(5) 0.3474(5) 0.5567(3) 0.0294(14) Uani 1 1 d .
H8A H 0.4621 0.3914 0.5126 0.044 Uiso 1 1 calc R
H8B H 0.3503 0.3590 0.5636 0.044 Uiso 1 1 calc R
H8C H 0.4086 0.2687 0.5449 0.044 Uiso 1 1 calc R
C9 C 0.5241(5) 0.4953(5) 0.8870(4) 0.0323(15) Uani 1 1 d .
H9A H 0.4820 0.4619 0.8364 0.048 Uiso 1 1 calc R
H9B H 0.5223 0.5704 0.8937 0.048 Uiso 1 1 calc R
H9C H 0.4872 0.4503 0.9311 0.048 Uiso 1 1 calc R
C10 C 0.7612(5) 0.5836(5) 0.9782(3) 0.0333(15) Uani 1 1 d .
H10A H 0.7242 0.5493 1.0259 0.050 Uiso 1 1 calc R
H10B H 0.7613 0.6597 0.9757 0.050 Uiso 1 1 calc R
H10C H 0.8415 0.5846 0.9806 0.050 Uiso 1 1 calc R
C11 C 0.8756(5) 0.3321(5) 0.9763(3) 0.0321(15) Uani 1 1 d .
H11A H 0.9180 0.3241 0.9307 0.048 Uiso 1 1 calc R
H11B H 0.8826 0.2809 1.0176 0.048 Uiso 1 1 calc R
H11C H 0.9086 0.4083 0.9980 0.048 Uiso 1 1 calc R
C12 C 0.6394(6) 0.2971(6) 1.0356(4) 0.0363(16) Uani 1 1 d .
H12A H 0.6758 0.3671 1.0661 0.054 Uiso 1 1 calc R
H12B H 0.6429 0.2356 1.0685 0.054 Uiso 1 1 calc R
H12C H 0.5580 0.2870 1.0201 0.054 Uiso 1 1 calc R
C13 C 0.8791(5) 0.0914(5) 0.8532(4) 0.0337(15) Uani 1 1 d .
H13A H 0.8396 0.0943 0.9014 0.051 Uiso 1 1 calc R
H13B H 0.9589 0.1445 0.8591 0.051 Uiso 1 1 calc R
H13C H 0.8807 0.0165 0.8450 0.051 Uiso 1 1 calc R
C14 C 0.8873(6) 0.1270(5) 0.6788(4) 0.0371(16) Uani 1 1 d .
H14A H 0.8802 0.0507 0.6652 0.056 Uiso 1 1 calc R
H14B H 0.9691 0.1709 0.6933 0.056 Uiso 1 1 calc R
H14C H 0.8590 0.1592 0.6328 0.056 Uiso 1 1 calc R
C15 C 0.6147(7) -0.1667(5) 0.8164(4) 0.050(2) Uani 1 1 d .
H15A H 0.6897 -0.1722 0.8048 0.076 Uiso 1 1 calc R
H15B H 0.5546 -0.2405 0.8121 0.076 Uiso 1 1 calc R
H15C H 0.6205 -0.1359 0.8706 0.076 Uiso 1 1 calc R
C16 C 0.5729(7) -0.1359(6) 0.6426(4) 0.049(2) Uani 1 1 d .
H16A H 0.5575 -0.0877 0.6019 0.074 Uiso 1 1 calc R
H16B H 0.5116 -0.2091 0.6374 0.074 Uiso 1 1 calc R
H16C H 0.6484 -0.1435 0.6355 0.074 Uiso 1 1 calc R
C17 C 1.1030(6) 0.4193(6) 0.8103(4) 0.0376(16) Uani 1 1 d .
H17A H 1.0717 0.3459 0.8345 0.045 Uiso 1 1 calc R
H17B H 1.1133 0.4776 0.8518 0.045 Uiso 1 1 calc R
C18 C 1.2148(8) 0.4333(11) 0.7754(5) 0.098(4) Uani 1 1 d .
H18A H 1.2742 0.5042 0.7953 0.118 Uiso 1 1 calc R
H18B H 1.2422 0.3725 0.7921 0.118 Uiso 1 1 calc R
C19 C 1.2014(7) 0.4329(8) 0.6930(5) 0.069(3) Uani 1 1 d .
H19A H 1.1991 0.3612 0.6698 0.083 Uiso 1 1 calc R
H19B H 1.2666 0.4930 0.6718 0.083 Uiso 1 1 calc R
C20 C 1.0894(6) 0.4504(6) 0.6733(3) 0.0362(16) Uani 1 1 d .
H20A H 1.1037 0.5275 0.6570 0.043 Uiso 1 1 calc R
H20B H 1.0440 0.3993 0.6291 0.043 Uiso 1 1 calc R
C21 C 0.3327(6) 0.1905(5) 0.9160(4) 0.0380(16) Uani 1 1 d .
H21A H 0.3026 0.2345 0.8782 0.046 Uiso 1 1 calc R
H21B H 0.3730 0.2383 0.9630 0.046 Uiso 1 1 calc R
C22 C 0.2349(6) 0.0905(6) 0.9407(4) 0.0471(19) Uani 1 1 d .
H22A H 0.2041 0.1067 0.9904 0.056 Uiso 1 1 calc R
H22B H 0.1706 0.0660 0.8984 0.056 Uiso 1 1 calc R
C23 C 0.2909(7) 0.0047(6) 0.9533(5) 0.061(2) Uani 1 1 d .
H23A H 0.3146 0.0020 1.0104 0.073 Uiso 1 1 calc R
H23B H 0.2363 -0.0695 0.9350 0.073 Uiso 1 1 calc R
C24 C 0.3912(7) 0.0376(6) 0.9069(5) 0.062(2) Uani 1 1 d .
H24A H 0.4605 0.0369 0.9402 0.074 Uiso 1 1 calc R
H24B H 0.3784 -0.0152 0.8612 0.074 Uiso 1 1 calc R
C25 C 0.2533(6) 0.1085(6) 0.7043(4) 0.0393(17) Uani 1 1 d .
H25A H 0.2630 0.1790 0.7328 0.047 Uiso 1 1 calc R
H25B H 0.2085 0.0460 0.7365 0.047 Uiso 1 1 calc R
C26 C 0.1928(6) 0.1029(6) 0.6214(4) 0.0372(16) Uani 1 1 d .
H26A H 0.2129 0.1775 0.5990 0.045 Uiso 1 1 calc R
H26B H 0.1072 0.0699 0.6229 0.045 Uiso 1 1 calc R
C27 C 0.2394(6) 0.0291(6) 0.5728(4) 0.0470(19) Uani 1 1 d .
H27A H 0.1803 -0.0460 0.5642 0.056 Uiso 1 1 calc R
H27B H 0.2609 0.0610 0.5203 0.056 Uiso 1 1 calc R
C28 C 0.3444(6) 0.0244(6) 0.6211(4) 0.0404(17) Uani 1 1 d .
H28A H 0.3305 -0.0516 0.6396 0.048 Uiso 1 1 calc R
H28B H 0.4126 0.0460 0.5887 0.048 Uiso 1 1 calc R

loop_
_atom_site_aniso_label
_atom_site_aniso_U_11
_atom_site_aniso_U_22
_atom_site_aniso_U_33
_atom_site_aniso_U_23
_atom_site_aniso_U_13
_atom_site_aniso_U_12
Sr1 0.0230(3) 0.0219(3) 0.0106(2) 0.0010(2) 0.0020(2) 0.0055(2)
Sr2 0.0250(3) 0.0213(3) 0.0121(3) 0.0017(2) 0.0027(2) 0.0058(2)
Si1 0.0279(9) 0.0284(9) 0.0126(7) 0.0007(6) 0.0038(7) 0.0096(7)
Si2 0.0291(9) 0.0310(9) 0.0111(7) 0.0012(7) 0.0012(7) 0.0105(8)
Si3 0.0283(9) 0.0273(9) 0.0111(7) 0.0004(6) 0.0032(6) 0.0085(7)
Si4 0.0268(9) 0.0270(9) 0.0132(7) 0.0036(6) 0.0022(7) 0.0094(7)
Si5 0.0344(10) 0.0259(9) 0.0217(8) 0.0006(7) -0.0005(7) 0.0074(8)
Si6 0.0388(11) 0.0325(10) 0.0221(9) 0.0074(7) 0.0038(8) 0.0106(9)
Si7 0.0324(10) 0.0240(9) 0.0219(8) 0.0015(7) 0.0046(7) 0.0114(8)
Si8 0.0336(10) 0.0254(9) 0.0266(9) 0.0016(7) 0.0015(8) 0.0072(8)
O1 0.024(2) 0.040(3) 0.018(2) 0.0025(18) 0.0016(17) 0.013(2)
O2 0.036(3) 0.033(2) 0.027(2) 0.0064(19) 0.012(2) 0.009(2)
O3 0.031(3) 0.037(3) 0.033(2) -0.011(2) 0.001(2) 0.012(2)
N1 0.031(3) 0.028(3) 0.007(2) -0.0021(19) 0.0024(19) 0.010(2)
N2 0.026(3) 0.032(3) 0.005(2) 0.0015(19) 0.0009(19) 0.005(2)
N3 0.036(3) 0.028(3) 0.019(2) 0.003(2) 0.003(2) 0.012(2)
N4 0.039(3) 0.027(3) 0.016(2) 0.001(2) 0.000(2) 0.015(2)
C1 0.043(4) 0.038(4) 0.025(3) 0.006(3) 0.008(3) 0.016(3)
C2 0.043(4) 0.037(4) 0.017(3) -0.006(3) 0.004(3) 0.010(3)
C3 0.082(6) 0.063(5) 0.026(4) 0.010(4) 0.019(4) 0.040(5)
C4 0.096(7) 0.061(5) 0.047(5) 0.030(4) 0.026(5) 0.049(5)
C5 0.048(5) 0.040(4) 0.050(5) -0.002(4) -0.005(4) 0.008(4)
C6 0.057(5) 0.036(4) 0.029(4) -0.002(3) -0.001(3) 0.014(4)
C7 0.037(4) 0.033(4) 0.018(3) 0.002(3) 0.000(3) 0.014(3)
C8 0.030(4) 0.038(4) 0.017(3) 0.000(3) -0.003(3) 0.010(3)
C9 0.041(4) 0.037(4) 0.023(3) -0.001(3) 0.003(3) 0.019(3)
C10 0.036(4) 0.037(4) 0.021(3) -0.005(3) 0.002(3) 0.006(3)
C11 0.037(4) 0.039(4) 0.020(3) 0.001(3) -0.001(3) 0.014(3)
C12 0.044(4) 0.044(4) 0.021(3) 0.008(3) 0.008(3) 0.015(3)
C13 0.032(4) 0.034(4) 0.034(4) -0.004(3) 0.000(3) 0.011(3)
C14 0.039(4) 0.035(4) 0.039(4) 0.006(3) 0.011(3) 0.014(3)
C15 0.072(6) 0.029(4) 0.040(4) 0.008(3) 0.000(4) 0.005(4)
C16 0.070(6) 0.037(4) 0.039(4) -0.006(3) -0.015(4) 0.020(4)
C17 0.041(4) 0.056(5) 0.019(3) 0.004(3) -0.001(3) 0.021(4)
C18 0.056(6) 0.236(14) 0.032(5) 0.032(6) 0.010(4) 0.086(8)
C19 0.054(5) 0.124(8) 0.047(5) 0.022(5) 0.018(4) 0.051(6)
C20 0.041(4) 0.057(5) 0.015(3) 0.001(3) 0.010(3) 0.021(4)
C21 0.045(4) 0.039(4) 0.032(4) -0.002(3) 0.009(3) 0.015(3)
C22 0.047(5) 0.056(5) 0.036(4) 0.005(4) 0.018(3) 0.013(4)
C23 0.070(6) 0.042(5) 0.066(6) 0.010(4) 0.034(5) 0.007(4)
C24 0.075(6) 0.044(5) 0.075(6) 0.039(4) 0.042(5) 0.025(4)
C25 0.031(4) 0.048(4) 0.039(4) -0.012(3) 0.000(3) 0.015(3)
C26 0.036(4) 0.037(4) 0.040(4) -0.002(3) 0.006(3) 0.014(3)
C27 0.043(4) 0.050(5) 0.046(4) -0.014(4) -0.008(4) 0.016(4)
C28 0.041(4) 0.048(4) 0.031(4) -0.014(3) -0.002(3) 0.014(3)

loop_
_atom_type_symbol
_atom_type_description
_atom_type_scat_dispersion_real
_atom_type_scat_dispersion_imag
_atom_type_scat_source
C C 0.0033 0.0016 'International Tables Vol C Tables 4.2.6.8 and 6.1.1.4'
H H 0.0000 0.0000 'International Tables Vol C Tables 4.2.6.8 and 6.1.1.4'
N N 0.0061 0.0033 'International Tables Vol C Tables 4.2.6.8 and 6.1.1.4'
O O 0.0106 0.0060 'International Tables Vol C Tables 4.2.6.8 and 6.1.1.4'
Si Si 0.0817 0.0704 'International Tables Vol C Tables 4.2.6.8 and 6.1.1.4'
Sr Sr -1.5307 3.2498 'International Tables Vol C Tables 4.2.6.8 and 6.1.1.4'

loop_
_geom_angle_atom_site_label_1
_geom_angle_atom_site_label_2
_geom_angle_atom_site_label_3
_geom_angle
N3 Sr1 O1 86.27(15)
N3 Sr1 N2 112.64(15)
O1 Sr1 N2 128.28(14)
N3 Sr1 N1 130.69(15)
O1 Sr1 N1 120.41(13)
N2 Sr1 N1 83.94(14)
N3 Sr1 Si5 30.69(11)
O1 Sr1 Si5 77.59(10)
N2 Sr1 Si5 140.15(11)
N1 Sr1 Si5 110.13(10)
N3 Sr1 Si1 99.99(12)
O1 Sr1 Si1 134.39(9)
N2 Sr1 Si1 91.02(11)
N1 Sr1 Si1 31.26(10)
Si5 Sr1 Si1 85.30(5)
N3 Sr1 Si3 103.10(11)
O1 Sr1 Si3 99.52(9)
N2 Sr1 Si3 31.19(10)
N1 Sr1 Si3 111.01(10)
Si5 Sr1 Si3 133.28(4)
Si1 Sr1 Si3 122.21(5)
N3 Sr1 Si6 20.32(11)
O1 Sr1 Si6 93.57(9)
N2 Sr1 Si6 93.36(10)
N1 Sr1 Si6 138.45(10)
Si5 Sr1 Si6 50.99(4)
Si1 Sr1 Si6 107.80(5)
Si3 Sr1 Si6 83.20(5)
N3 Sr1 Sr2 152.25(12)
O1 Sr1 Sr2 119.73(10)
N2 Sr1 Sr2 44.65(10)
N1 Sr1 Sr2 46.50(10)
Si5 Sr1 Sr2 154.95(4)
Si1 Sr1 Sr2 69.65(4)
Si3 Sr1 Sr2 65.44(3)
Si6 Sr1 Sr2 136.51(3)
N3 Sr1 Si4 100.70(12)
O1 Sr1 Si4 149.22(9)
N2 Sr1 Si4 22.17(11)
N1 Sr1 Si4 77.35(10)
Si5 Sr1 Si4 122.33(4)
Si1 Sr1 Si4 74.35(4)
Si3 Sr1 Si4 49.72(4)
Si6 Sr1 Si4 84.76(4)
Sr2 Sr1 Si4 52.14(3)
N3 Sr1 H1 76.5(12)
O1 Sr1 H1 139.3(12)
N2 Sr1 H1 92.4(12)
N1 Sr1 H1 56.0(12)
Si5 Sr1 H1 68.8(12)
Si1 Sr1 H1 24.9(12)
Si3 Sr1 H1 120.0(12)
Si6 Sr1 H1 82.9(12)
Sr2 Sr1 H1 87.5(12)
Si4 Sr1 H1 71.1(12)
N3 Sr1 H3 99.9(12)
O1 Sr1 H3 74.4(12)
N2 Sr1 H3 55.6(12)
N1 Sr1 H3 125.7(12)
Si5 Sr1 H3 124.1(12)
Si1 Sr1 H3 145.8(12)
Si3 Sr1 H3 25.1(12)
Si6 Sr1 H3 83.7(12)
Sr2 Sr1 H3 79.9(12)
Si4 Sr1 H3 74.8(12)
H1 Sr1 H3 144.3(17)
N3 Sr1 H5 59.3(13)
O1 Sr1 H5 70.3(12)
N2 Sr1 H5 160.9(12)
N1 Sr1 H5 89.6(12)
Si5 Sr1 H5 28.7(12)
Si1 Sr1 H5 74.5(12)
Si3 Sr1 H5 159.3(13)
Si6 Sr1 H5 79.6(12)
Sr2 Sr1 H5 135.2(13)
Si4 Sr1 H5 138.7(12)
H1 Sr1 H5 69.2(17)
H3 Sr1 H5 139.6(17)
N3 Sr1 H7 151.9(12)
O1 Sr1 H7 66.5(11)
N2 Sr1 H7 81.4(12)
N1 Sr1 H7 72.9(12)
Si5 Sr1 H7 137.9(12)
Si1 Sr1 H7 104.1(12)
Si3 Sr1 H7 76.0(12)
Si6 Sr1 H7 147.8(12)
Sr2 Sr1 H7 53.3(11)
Si4 Sr1 H7 99.6(12)
H1 Sr1 H7 128.9(17)
H3 Sr1 H7 67.1(17)
H5 Sr1 H7 113.8(17)
N4 Sr2 O2 111.77(14)
N4 Sr2 O3 97.86(14)
O2 Sr2 O3 76.59(13)
N4 Sr2 N2 105.08(15)
O2 Sr2 N2 142.42(14)
O3 Sr2 N2 91.62(14)
N4 Sr2 N1 112.84(15)
O2 Sr2 N1 89.33(13)
O3 Sr2 N1 149.20(13)
N2 Sr2 N1 82.99(14)
N4 Sr2 Si4 131.48(11)
O2 Sr2 Si4 112.75(10)
O3 Sr2 Si4 74.84(10)
N2 Sr2 Si4 30.28(11)
N1 Sr2 Si4 86.03(10)
N4 Sr2 Si2 92.23(11)
O2 Sr2 Si2 76.21(10)
O3 Sr2 Si2 152.80(10)
N2 Sr2 Si2 110.08(10)
N1 Sr2 Si2 30.26(10)
Si4 Sr2 Si2 116.21(5)
N4 Sr2 Si7 28.08(12)
O2 Sr2 Si7 125.98(10)
O3 Sr2 Si7 122.86(10)
N2 Sr2 Si7 90.52(11)
N1 Sr2 Si7 87.61(10)
Si4 Sr2 Si7 120.79(4)
Si2 Sr2 Si7 74.65(4)
N4 Sr2 C24 89.14(17)
O2 Sr2 C24 22.74(16)
O3 Sr2 C24 76.52(19)
N2 Sr2 C24 162.74(18)
N1 Sr2 C24 100.71(19)
Si4 Sr2 C24 132.62(14)
Si2 Sr2 C24 78.46(17)
Si7 Sr2 C24 106.41(14)
N4 Sr2 Si8 23.02(12)
O2 Sr2 Si8 95.36(10)
O3 Sr2 Si8 78.25(10)
N2 Sr2 Si8 117.31(11)
N1 Sr2 Si8 130.95(10)
Si4 Sr2 Si8 134.59(4)
Si2 Sr2 Si8 104.39(4)
Si7 Sr2 Si8 51.00(4)
C24 Sr2 Si8 73.00(14)
N4 Sr2 Sr1 96.33(12)
O2 Sr2 Sr1 134.15(10)
O3 Sr2 Sr1 136.09(10)
N2 Sr2 Sr1 44.51(10)
N1 Sr2 Sr1 45.56(9)
Si4 Sr2 Sr1 64.74(4)
Si2 Sr2 Sr1 66.88(3)
Si7 Sr2 Sr1 69.44(4)
C24 Sr2 Sr1 145.05(16)
Si8 Sr2 Sr1 118.96(4)
N4 Sr2 H2 72.2(11)
O2 Sr2 H2 71.9(11)
O3 Sr2 H2 139.9(11)
N2 Sr2 H2 128.4(11)
N1 Sr2 H2 54.7(11)
Si4 Sr2 H2 140.7(11)
Si2 Sr2 H2 24.7(11)
Si7 Sr2 H2 62.8(11)
C24 Sr2 H2 64.8(11)
Si8 Sr2 H2 80.6(11)
Sr1 Sr2 H2 84.0(11)
N4 Sr2 H4 151.8(12)
O2 Sr2 H4 86.8(12)
O3 Sr2 H4 64.9(11)
N2 Sr2 H4 56.2(12)
N1 Sr2 H4 87.3(11)
Si4 Sr2 H4 26.0(12)
Si2 Sr2 H4 113.3(11)
Si7 Sr2 H4 146.7(12)
C24 Sr2 H4 106.9(12)
Si8 Sr2 H4 141.6(11)
Sr1 Sr2 H4 83.8(11)
H2 Sr2 H4 135.4(16)
N1 Si1 C9 114.6(3)
N1 Si1 C10 116.6(3)
C9 Si1 C10 108.3(3)
N1 Si1 Sr1 54.88(16)
C9 Si1 Sr1 132.10(19)
C10 Si1 Sr1 117.8(2)
N1 Si1 H1 104(2)
C9 Si1 H1 108(2)
C10 Si1 H1 105(2)
Sr1 Si1 H1 50(2)
N1 Si2 C11 114.9(3)
N1 Si2 C12 116.1(3)
C11 Si2 C12 107.4(3)
N1 Si2 Sr2 54.23(16)
C11 Si2 Sr2 133.6(2)
C12 Si2 Sr2 117.7(2)
N1 Si2 H2 109(2)
C11 Si2 H2 106(2)
C12 Si2 H2 103(2)
Sr2 Si2 H2 55(2)
N2 Si3 C2 115.2(3)
N2 Si3 C1 117.7(3)
C2 Si3 C1 106.4(3)
N2 Si3 Sr1 53.00(16)
C2 Si3 Sr1 133.0(2)
C1 Si3 Sr1 119.2(2)
N2 Si3 H3 101(2)
C2 Si3 H3 105(2)
C1 Si3 H3 111(2)
Sr1 Si3 H3 50(2)
N2 Si4 C7 116.6(3)
N2 Si4 C8 115.2(3)
C7 Si4 C8 107.1(3)
N2 Si4 Sr2 51.87(15)
C7 Si4 Sr2 131.57(19)
C8 Si4 Sr2 120.2(2)
C7 Si4 Sr1 84.07(19)
C8 Si4 Sr1 145.4(2)
Sr2 Si4 Sr1 63.11(3)
N2 Si4 H4 105(2)
C7 Si4 H4 108(2)
C8 Si4 H4 104(2)
Sr2 Si4 H4 53(2)
Sr1 Si4 H4 103(2)
N3 Si5 C5 115.8(3)
N3 Si5 C6 116.9(3)
C5 Si5 C6 107.2(3)
N3 Si5 Sr1 48.96(17)
C5 Si5 Sr1 127.4(2)
C6 Si5 Sr1 124.7(2)
N3 Si5 H5 104(2)
C5 Si5 H5 105(2)
C6 Si5 H5 107(2)
Sr1 Si5 H5 55(2)
N3 Si6 C4 114.3(3)
N3 Si6 C3 113.9(3)
C4 Si6 C3 106.7(3)
C4 Si6 Sr1 134.9(2)
C3 Si6 Sr1 114.4(2)
N3 Si6 H6 113(3)
C4 Si6 H6 97(2)
C3 Si6 H6 110(2)
Sr1 Si6 H6 86(2)
N4 Si7 C14 118.4(3)
N4 Si7 C13 117.0(3)
C14 Si7 C13 105.0(3)
N4 Si7 Sr2 45.09(16)
C14 Si7 Sr2 129.2(2)
C13 Si7 Sr2 125.4(2)
N4 Si7 H7 109(2)
C14 Si7 H7 99(2)
C13 Si7 H7 107(2)
Sr2 Si7 H7 64(2)
N4 Si8 C16 114.3(3)
N4 Si8 C15 116.1(3)
C16 Si8 C15 106.2(3)
C16 Si8 Sr2 122.2(2)
C15 Si8 Sr2 130.5(2)
N4 Si8 H8 109(2)
C16 Si8 H8 106(2)
C15 Si8 H8 105(2)
Sr2 Si8 H8 73(2)
C17 O1 C20 109.2(4)
C17 O1 Sr1 129.0(3)
C20 O1 Sr1 120.4(3)
C24 O2 C21 107.9(5)
C24 O2 Sr2 113.3(4)
C21 O2 Sr2 138.7(4)
C25 O3 C28 106.4(4)
C25 O3 Sr2 125.3(3)
C28 O3 Sr2 128.3(4)
Si2 N1 Si1 121.9(3)
Si2 N1 Sr1 126.2(2)
Si1 N1 Sr1 93.87(19)
Si2 N1 Sr2 95.5(2)
Si1 N1 Sr2 129.8(2)
Sr1 N1 Sr2 87.95(12)
Si4 N2 Si3 125.2(3)
Si4 N2 Sr1 121.9(2)
Si3 N2 Sr1 95.8(2)
Si4 N2 Sr2 97.9(2)
Si3 N2 Sr2 121.7(2)
Sr1 N2 Sr2 90.84(13)
Si6 N3 Si5 130.8(3)
Si6 N3 Sr1 128.8(3)
Si5 N3 Sr1 100.3(2)
Si7 N4 Si8 131.7(3)
Si7 N4 Sr2 106.8(2)
Si8 N4 Sr2 121.0(3)
Si3 C1 H1A 109.5
Si3 C1 H1B 109.5
H1A C1 H1B 109.5
Si3 C1 H1C 109.5
H1A C1 H1C 109.5
H1B C1 H1C 109.5
Si3 C2 H2A 109.5
Si3 C2 H2B 109.5
H2A C2 H2B 109.5
Si3 C2 H2C 109.5
H2A C2 H2C 109.5
H2B C2 H2C 109.5
Si6 C3 H3A 109.5
Si6 C3 H3B 109.5
H3A C3 H3B 109.5
Si6 C3 H3C 109.5
H3A C3 H3C 109.5
H3B C3 H3C 109.5
Si6 C4 H4A 109.5
Si6 C4 H4B 109.5
H4A C4 H4B 109.5
Si6 C4 H4C 109.5
H4A C4 H4C 109.5
H4B C4 H4C 109.5
Si5 C5 H5A 109.5
Si5 C5 H5B 109.5
H5A C5 H5B 109.5
Si5 C5 H5C 109.5
H5A C5 H5C 109.5
H5B C5 H5C 109.5
Si5 C6 H6A 109.5
Si5 C6 H6B 109.5
H6A C6 H6B 109.5
Si5 C6 H6C 109.5
H6A C6 H6C 109.5
H6B C6 H6C 109.5
Si4 C7 H7A 109.5
Si4 C7 H7B 109.5
H7A C7 H7B 109.5
Si4 C7 H7C 109.5
H7A C7 H7C 109.5
H7B C7 H7C 109.5
Si4 C8 H8A 109.5
Si4 C8 H8B 109.5
H8A C8 H8B 109.5
Si4 C8 H8C 109.5
H8A C8 H8C 109.5
H8B C8 H8C 109.5
Si1 C9 H9A 109.5
Si1 C9 H9B 109.5
H9A C9 H9B 109.5
Si1 C9 H9C 109.5
H9A C9 H9C 109.5
H9B C9 H9C 109.5
Si1 C10 H10A 109.5
Si1 C10 H10B 109.5
H10A C10 H10B 109.5
Si1 C10 H10C 109.5
H10A C10 H10C 109.5
H10B C10 H10C 109.5
Si2 C11 H11A 109.5
Si2 C11 H11B 109.5
H11A C11 H11B 109.5
Si2 C11 H11C 109.5
H11A C11 H11C 109.5
H11B C11 H11C 109.5
Si2 C12 H12A 109.5
Si2 C12 H12B 109.5
H12A C12 H12B 109.5
Si2 C12 H12C 109.5
H12A C12 H12C 109.5
H12B C12 H12C 109.5
Si7 C13 H13A 109.5
Si7 C13 H13B 109.5
H13A C13 H13B 109.5
Si7 C13 H13C 109.5
H13A C13 H13C 109.5
H13B C13 H13C 109.5
Si7 C14 H14A 109.5
Si7 C14 H14B 109.5
H14A C14 H14B 109.5
Si7 C14 H14C 109.5
H14A C14 H14C 109.5
H14B C14 H14C 109.5
Si8 C15 H15A 109.5
Si8 C15 H15B 109.5
H15A C15 H15B 109.5
Si8 C15 H15C 109.5
H15A C15 H15C 109.5
H15B C15 H15C 109.5
Si8 C16 H16A 109.5
Si8 C16 H16B 109.5
H16A C16 H16B 109.5
Si8 C16 H16C 109.5
H16A C16 H16C 109.5
H16B C16 H16C 109.5
O1 C17 C18 105.0(5)
O1 C17 H17A 110.8
C18 C17 H17A 110.8
O1 C17 H17B 110.8
C18 C17 H17B 110.8
H17A C17 H17B 108.8
C19 C18 C17 110.6(7)
C19 C18 H18A 109.5
C17 C18 H18A 109.5
C19 C18 H18B 109.5
C17 C18 H18B 109.5
H18A C18 H18B 108.1
C18 C19 C20 106.0(6)
C18 C19 H19A 110.5
C20 C19 H19A 110.5
C18 C19 H19B 110.5
C20 C19 H19B 110.5
H19A C19 H19B 108.7
O1 C20 C19 106.7(5)
O1 C20 H20A 110.4
C19 C20 H20A 110.4
O1 C20 H20B 110.4
C19 C20 H20B 110.4
H20A C20 H20B 108.6
O2 C21 C22 105.4(5)
O2 C21 H21A 110.7
C22 C21 H21A 110.7
O2 C21 H21B 110.7
C22 C21 H21B 110.7
H21A C21 H21B 108.8
C23 C22 C21 103.6(6)
C23 C22 H22A 111.0
C21 C22 H22A 111.0
C23 C22 H22B 111.0
C21 C22 H22B 111.0
H22A C22 H22B 109.0
C24 C23 C22 106.0(6)
C24 C23 H23A 110.5
C22 C23 H23A 110.5
C24 C23 H23B 110.5
C22 C23 H23B 110.5
H23A C23 H23B 108.7
O2 C24 C23 109.5(6)
C23 C24 Sr2 151.9(5)
O2 C24 H24A 109.8
C23 C24 H24A 109.8
Sr2 C24 H24A 91.6
O2 C24 H24B 109.8
C23 C24 H24B 109.8
Sr2 C24 H24B 78.8
H24A C24 H24B 108.2
O3 C25 C26 103.9(5)
O3 C25 H25A 111.0
C26 C25 H25A 111.0
O3 C25 H25B 111.0
C26 C25 H25B 111.0
H25A C25 H25B 109.0
C25 C26 C27 103.8(5)
C25 C26 H26A 111.0
C27 C26 H26A 111.0
C25 C26 H26B 111.0
C27 C26 H26B 111.0
H26A C26 H26B 109.0
C28 C27 C26 105.5(6)
C28 C27 H27A 110.6
C26 C27 H27A 110.6
C28 C27 H27B 110.6
C26 C27 H27B 110.6
H27A C27 H27B 108.8
O3 C28 C27 107.3(5)
O3 C28 H28A 110.3
C27 C28 H28A 110.3
O3 C28 H28B 110.3
C27 C28 H28B 110.3
H28A C28 H28B 108.5

loop_
_geom_bond_atom_site_label_1
_geom_bond_atom_site_label_2
_geom_bond_distance
Sr1 N3 2.471(5)
Sr1 O1 2.569(4)
Sr1 N2 2.632(5)
Sr1 N1 2.682(4)
Sr1 Si5 3.223(2)
Sr1 Si1 3.2721(18)
Sr1 Si3 3.2791(18)
Sr1 Si6 3.753(2)
Sr1 Sr2 3.7547(11)
Sr1 Si4 3.807(2)
Sr1 H1 2.59(5)
Sr1 H3 2.59(5)
Sr1 H5 2.66(6)
Sr1 H7 2.71(6)
Sr2 N4 2.512(5)
Sr2 O2 2.578(4)
Sr2 O3 2.607(4)
Sr2 N2 2.639(4)
Sr2 N1 2.725(5)
Sr2 Si4 3.3237(18)
Sr2 Si2 3.3430(19)
Sr2 Si7 3.395(2)
Sr2 C24 3.410(7)
Sr2 Si8 3.665(2)
Sr2 H2 2.79(5)
Sr2 H4 2.70(5)
Si1 N1 1.702(5)
Si1 C9 1.862(6)
Si1 C10 1.882(6)
Si1 H1 1.43(6)
Si2 N1 1.692(5)
Si2 C11 1.862(6)
Si2 C12 1.882(6)
Si2 H2 1.42(5)
Si3 N2 1.707(5)
Si3 C2 1.859(6)
Si3 C1 1.877(6)
Si3 H3 1.44(5)
Si4 N2 1.692(5)
Si4 C7 1.859(6)
Si4 C8 1.878(6)
Si4 H4 1.48(6)
Si5 N3 1.672(5)
Si5 C5 1.866(7)
Si5 C6 1.882(7)
Si5 H5 1.56(6)
Si6 N3 1.672(5)
Si6 C4 1.849(7)
Si6 C3 1.868(7)
Si6 H6 1.38(6)
Si7 N4 1.669(5)
Si7 C14 1.871(6)
Si7 C13 1.878(6)
Si7 H7 1.41(6)
Si8 N4 1.672(5)
Si8 C16 1.865(7)
Si8 C15 1.871(7)
Si8 H8 1.42(6)
O1 C17 1.434(7)
O1 C20 1.446(7)
O2 C24 1.435(8)
O2 C21 1.441(7)
O3 C25 1.450(7)
O3 C28 1.453(7)
C1 H1A 0.9800
C1 H1B 0.9800
C1 H1C 0.9800
C2 H2A 0.9800
C2 H2B 0.9800
C2 H2C 0.9800
C3 H3A 0.9800
C3 H3B 0.9800
C3 H3C 0.9800
C4 H4A 0.9800
C4 H4B 0.9800
C4 H4C 0.9800
C5 H5A 0.9800
C5 H5B 0.9800
C5 H5C 0.9800
C6 H6A 0.9800
C6 H6B 0.9800
C6 H6C 0.9800
C7 H7A 0.9800
C7 H7B 0.9800
C7 H7C 0.9800
C8 H8A 0.9800
C8 H8B 0.9800
C8 H8C 0.9800
C9 H9A 0.9800
C9 H9B 0.9800
C9 H9C 0.9800
C10 H10A 0.9800
C10 H10B 0.9800
C10 H10C 0.9800
C11 H11A 0.9800
C11 H11B 0.9800
C11 H11C 0.9800
C12 H12A 0.9800
C12 H12B 0.9800
C12 H12C 0.9800
C13 H13A 0.9800
C13 H13B 0.9800
C13 H13C 0.9800
C14 H14A 0.9800
C14 H14B 0.9800
C14 H14C 0.9800
C15 H15A 0.9800
C15 H15B 0.9800
C15 H15C 0.9800
C16 H16A 0.9800
C16 H16B 0.9800
C16 H16C 0.9800
C17 C18 1.484(10)
C17 H17A 0.9900
C17 H17B 0.9900
C18 C19 1.385(10)
C18 H18A 0.9900
C18 H18B 0.9900
C19 C20 1.486(9)
C19 H19A 0.9900
C19 H19B 0.9900
C20 H20A 0.9900
C20 H20B 0.9900
C21 C22 1.508(9)
C21 H21A 0.9900
C21 H21B 0.9900
C22 C23 1.501(10)
C22 H22A 0.9900
C22 H22B 0.9900
C23 C24 1.441(10)
C23 H23A 0.9900
C23 H23B 0.9900
C24 H24A 0.9900
C24 H24B 0.9900
C25 C26 1.525(9)
C25 H25A 0.9900
C25 H25B 0.9900
C26 C27 1.526(9)
C26 H26A 0.9900
C26 H26B 0.9900
C27 C28 1.498(9)
C27 H27A 0.9900
C27 H27B 0.9900
C28 H28A 0.9900
C28 H28B 0.9900

loop_
_geom_torsion_atom_site_label_1
_geom_torsion_atom_site_label_2
_geom_torsion_atom_site_label_3
_geom_torsion_atom_site_label_4
_geom_torsion
N3 Sr1 Sr2 N4 146.7(3)
O1 Sr1 Sr2 N4 -10.82(14)
N2 Sr1 Sr2 N4 105.10(18)
N1 Sr1 Sr2 N4 -115.99(17)
Si5 Sr1 Sr2 N4 -140.43(13)
Si1 Sr1 Sr2 N4 -141.17(11)
Si3 Sr1 Sr2 N4 76.22(11)
Si6 Sr1 Sr2 N4 124.09(11)
Si4 Sr1 Sr2 N4 133.19(11)
N3 Sr1 Sr2 O2 -84.4(3)
O1 Sr1 Sr2 O2 118.06(16)
N2 Sr1 Sr2 O2 -126.0(2)
N1 Sr1 Sr2 O2 12.89(18)
Si5 Sr1 Sr2 O2 -11.55(16)
Si1 Sr1 Sr2 O2 -12.29(13)
Si3 Sr1 Sr2 O2 -154.90(14)
Si6 Sr1 Sr2 O2 -107.03(14)
Si4 Sr1 Sr2 O2 -97.92(14)
N3 Sr1 Sr2 O3 38.5(3)
O1 Sr1 Sr2 O3 -119.11(16)
N2 Sr1 Sr2 O3 -3.19(19)
N1 Sr1 Sr2 O3 135.73(19)
Si5 Sr1 Sr2 O3 111.29(15)
Si1 Sr1 Sr2 O3 110.55(13)
Si3 Sr1 Sr2 O3 -32.06(13)
Si6 Sr1 Sr2 O3 15.81(14)
Si4 Sr1 Sr2 O3 24.91(13)
N3 Sr1 Sr2 N2 41.6(3)
O1 Sr1 Sr2 N2 -115.92(17)
N1 Sr1 Sr2 N2 138.9(2)
Si5 Sr1 Sr2 N2 114.47(17)
Si1 Sr1 Sr2 N2 113.74(15)
Si3 Sr1 Sr2 N2 -28.88(15)
Si6 Sr1 Sr2 N2 18.99(15)
Si4 Sr1 Sr2 N2 28.10(15)
N3 Sr1 Sr2 N1 -97.3(3)
O1 Sr1 Sr2 N1 105.17(17)
N2 Sr1 Sr2 N1 -138.9(2)
Si5 Sr1 Sr2 N1 -24.44(16)
Si1 Sr1 Sr2 N1 -25.18(14)
Si3 Sr1 Sr2 N1 -167.79(14)
Si6 Sr1 Sr2 N1 -119.92(14)
Si4 Sr1 Sr2 N1 -110.82(14)
N3 Sr1 Sr2 Si4 13.5(2)
O1 Sr1 Sr2 Si4 -144.02(10)
N2 Sr1 Sr2 Si4 -28.10(15)
N1 Sr1 Sr2 Si4 110.82(14)
Si5 Sr1 Sr2 Si4 86.37(9)
Si1 Sr1 Sr2 Si4 85.64(5)
Si3 Sr1 Sr2 Si4 -56.97(5)
Si6 Sr1 Sr2 Si4 -9.11(5)
N3 Sr1 Sr2 Si2 -123.5(2)
O1 Sr1 Sr2 Si2 78.91(10)
N2 Sr1 Sr2 Si2 -165.17(15)
N1 Sr1 Sr2 Si2 -26.26(14)
Si5 Sr1 Sr2 Si2 -50.70(9)
Si1 Sr1 Sr2 Si2 -51.44(5)
Si3 Sr1 Sr2 Si2 165.95(5)
Si6 Sr1 Sr2 Si2 -146.18(6)
Si4 Sr1 Sr2 Si2 -137.08(5)
N3 Sr1 Sr2 Si7 154.9(2)
O1 Sr1 Sr2 Si7 -2.63(10)
N2 Sr1 Sr2 Si7 113.29(15)
N1 Sr1 Sr2 Si7 -107.79(14)
Si5 Sr1 Sr2 Si7 -132.24(9)
Si1 Sr1 Sr2 Si7 -132.97(4)
Si3 Sr1 Sr2 Si7 84.42(4)
Si6 Sr1 Sr2 Si7 132.28(6)
Si4 Sr1 Sr2 Si7 141.39(5)
N3 Sr1 Sr2 C24 -115.6(3)
O1 Sr1 Sr2 C24 86.8(2)
N2 Sr1 Sr2 C24 -157.3(3)
N1 Sr1 Sr2 C24 -18.4(3)
Si5 Sr1 Sr2 C24 -42.8(2)
Si1 Sr1 Sr2 C24 -43.5(2)
Si3 Sr1 Sr2 C24 173.8(2)
Si6 Sr1 Sr2 C24 -138.3(2)
Si4 Sr1 Sr2 C24 -129.2(2)
N3 Sr1 Sr2 Si8 142.3(2)
O1 Sr1 Sr2 Si8 -15.26(10)
N2 Sr1 Sr2 Si8 100.66(15)
N1 Sr1 Sr2 Si8 -120.42(14)
Si5 Sr1 Sr2 Si8 -144.86(9)
Si1 Sr1 Sr2 Si8 -145.60(5)
Si3 Sr1 Sr2 Si8 71.79(5)
Si6 Sr1 Sr2 Si8 119.66(6)
Si4 Sr1 Sr2 Si8 128.76(5)
N3 Sr1 Si1 N1 -170.3(2)
O1 Sr1 Si1 N1 -75.7(2)
N2 Sr1 Si1 N1 76.5(2)
Si5 Sr1 Si1 N1 -143.2(2)
Si3 Sr1 Si1 N1 77.2(2)
Si6 Sr1 Si1 N1 170.40(19)
Sr2 Sr1 Si1 N1 36.49(19)
Si4 Sr1 Si1 N1 91.3(2)
N3 Sr1 Si1 C9 96.8(3)
O1 Sr1 Si1 C9 -168.6(3)
N2 Sr1 Si1 C9 -16.4(3)
N1 Sr1 Si1 C9 -92.9(3)
Si5 Sr1 Si1 C9 123.9(3)
Si3 Sr1 Si1 C9 -15.7(3)
Si6 Sr1 Si1 C9 77.5(3)
Sr2 Sr1 Si1 C9 -56.4(3)
Si4 Sr1 Si1 C9 -1.6(3)
N3 Sr1 Si1 C10 -65.9(3)
O1 Sr1 Si1 C10 28.7(3)
N2 Sr1 Si1 C10 -179.1(3)
N1 Sr1 Si1 C10 104.3(3)
Si5 Sr1 Si1 C10 -38.9(2)
Si3 Sr1 Si1 C10 -178.4(2)
Si6 Sr1 Si1 C10 -85.3(2)
Sr2 Sr1 Si1 C10 140.8(2)
Si4 Sr1 Si1 C10 -164.3(2)
N4 Sr2 Si2 N1 134.8(2)
O2 Sr2 Si2 N1 -113.4(2)
O3 Sr2 Si2 N1 -113.2(3)
N2 Sr2 Si2 N1 27.8(2)
Si4 Sr2 Si2 N1 -4.5(2)
Si7 Sr2 Si2 N1 112.6(2)
C24 Sr2 Si2 N1 -136.6(2)
Si8 Sr2 Si2 N1 154.5(2)
Sr1 Sr2 Si2 N1 38.8(2)
N4 Sr2 Si2 C11 43.1(3)
O2 Sr2 Si2 C11 154.9(3)
O3 Sr2 Si2 C11 155.1(3)
N2 Sr2 Si2 C11 -63.9(3)
N1 Sr2 Si2 C11 -91.7(3)
Si4 Sr2 Si2 C11 -96.2(3)
Si7 Sr2 Si2 C11 20.9(3)
C24 Sr2 Si2 C11 131.7(3)
Si8 Sr2 Si2 C11 62.8(3)
Sr1 Sr2 Si2 C11 -52.9(3)
N4 Sr2 Si2 C12 -121.7(3)
O2 Sr2 Si2 C12 -9.8(3)
O3 Sr2 Si2 C12 -9.6(3)
N2 Sr2 Si2 C12 131.4(3)
N1 Sr2 Si2 C12 103.6(3)
Si4 Sr2 Si2 C12 99.0(2)
Si7 Sr2 Si2 C12 -143.8(2)
C24 Sr2 Si2 C12 -33.0(3)
Si8 Sr2 Si2 C12 -101.9(2)
Sr1 Sr2 Si2 C12 142.4(2)
N3 Sr1 Si3 N2 -112.3(2)
O1 Sr1 Si3 N2 159.4(2)
N1 Sr1 Si3 N2 31.5(2)
Si5 Sr1 Si3 N2 -118.7(2)
Si1 Sr1 Si3 N2 -1.3(2)
Si6 Sr1 Si3 N2 -108.1(2)
Sr2 Sr1 Si3 N2 40.9(2)
Si4 Sr1 Si3 N2 -19.2(2)
N3 Sr1 Si3 C2 156.2(3)
O1 Sr1 Si3 C2 67.8(3)
N2 Sr1 Si3 C2 -91.6(3)
N1 Sr1 Si3 C2 -60.1(3)
Si5 Sr1 Si3 C2 149.7(3)
Si1 Sr1 Si3 C2 -92.9(3)
Si6 Sr1 Si3 C2 160.3(3)
Sr2 Sr1 Si3 C2 -50.6(3)
Si4 Sr1 Si3 C2 -110.8(3)
N3 Sr1 Si3 C1 -8.0(3)
O1 Sr1 Si3 C1 -96.4(3)
N2 Sr1 Si3 C1 104.2(3)
N1 Sr1 Si3 C1 135.7(3)
Si5 Sr1 Si3 C1 -14.5(3)
Si1 Sr1 Si3 C1 102.9(2)
Si6 Sr1 Si3 C1 -3.9(2)
Sr2 Sr1 Si3 C1 145.2(2)
Si4 Sr1 Si3 C1 85.0(2)
N4 Sr2 Si4 N2 -34.4(3)
O2 Sr2 Si4 N2 170.5(2)
O3 Sr2 Si4 N2 -121.5(2)
N1 Sr2 Si4 N2 82.9(2)
Si2 Sr2 Si4 N2 85.2(2)
Si7 Sr2 Si4 N2 -1.9(2)
C24 Sr2 Si4 N2 -176.2(3)
Si8 Sr2 Si4 N2 -65.8(2)
Sr1 Sr2 Si4 N2 40.9(2)
N4 Sr2 Si4 C7 -128.1(3)
O2 Sr2 Si4 C7 76.8(3)
O3 Sr2 Si4 C7 144.8(3)
N2 Sr2 Si4 C7 -93.7(3)
N1 Sr2 Si4 C7 -10.8(3)
Si2 Sr2 Si4 C7 -8.5(3)
Si7 Sr2 Si4 C7 -95.7(3)
C24 Sr2 Si4 C7 90.1(3)
Si8 Sr2 Si4 C7 -159.5(3)
Sr1 Sr2 Si4 C7 -52.8(3)
N4 Sr2 Si4 C8 65.3(3)
O2 Sr2 Si4 C8 -89.8(3)
O3 Sr2 Si4 C8 -21.8(2)
N2 Sr2 Si4 C8 99.7(3)
N1 Sr2 Si4 C8 -177.4(2)
Si2 Sr2 Si4 C8 -175.1(2)
Si7 Sr2 Si4 C8 97.8(2)
C24 Sr2 Si4 C8 -76.5(3)
Si8 Sr2 Si4 C8 33.9(2)
Sr1 Sr2 Si4 C8 140.6(2)
N4 Sr2 Si4 Sr1 -75.27(16)
O2 Sr2 Si4 Sr1 129.59(10)
O3 Sr2 Si4 Sr1 -162.38(9)
N2 Sr2 Si4 Sr1 -40.9(2)
N1 Sr2 Si4 Sr1 41.99(10)
Si2 Sr2 Si4 Sr1 44.27(4)
Si7 Sr2 Si4 Sr1 -42.85(5)
C24 Sr2 Si4 Sr1 142.9(2)
Si8 Sr2 Si4 Sr1 -106.67(6)
N3 Sr1 Si4 N2 125.1(3)
O1 Sr1 Si4 N2 24.2(3)
N1 Sr1 Si4 N2 -105.3(3)
Si5 Sr1 Si4 N2 148.7(3)
Si1 Sr1 Si4 N2 -137.4(3)
Si3 Sr1 Si4 N2 26.9(3)
Si6 Sr1 Si4 N2 112.4(3)
Sr2 Sr1 Si4 N2 -61.3(3)
N3 Sr1 Si4 C7 -30.4(2)
O1 Sr1 Si4 C7 -131.3(3)
N2 Sr1 Si4 C7 -155.5(3)
N1 Sr1 Si4 C7 99.2(2)
Si5 Sr1 Si4 C7 -6.81(19)
Si1 Sr1 Si4 C7 67.05(19)
Si3 Sr1 Si4 C7 -128.62(19)
Si6 Sr1 Si4 C7 -43.09(19)
Sr2 Sr1 Si4 C7 143.19(19)
N3 Sr1 Si4 C8 81.4(4)
O1 Sr1 Si4 C8 -19.5(4)
N2 Sr1 Si4 C8 -43.7(4)
N1 Sr1 Si4 C8 -149.0(4)
Si5 Sr1 Si4 C8 105.0(4)
Si1 Sr1 Si4 C8 178.9(4)
Si3 Sr1 Si4 C8 -16.8(4)
Si6 Sr1 Si4 C8 68.7(4)
Sr2 Sr1 Si4 C8 -105.0(4)
N3 Sr1 Si4 Sr2 -173.63(11)
O1 Sr1 Si4 Sr2 85.55(18)
N2 Sr1 Si4 Sr2 61.3(3)
N1 Sr1 Si4 Sr2 -44.02(10)
Si5 Sr1 Si4 Sr2 -150.00(4)
Si1 Sr1 Si4 Sr2 -76.13(4)
Si3 Sr1 Si4 Sr2 88.20(5)
Si6 Sr1 Si4 Sr2 173.72(4)
O1 Sr1 Si5 N3 103.9(2)
N2 Sr1 Si5 N3 -32.7(3)
N1 Sr1 Si5 N3 -138.0(3)
Si1 Sr1 Si5 N3 -118.6(2)
Si3 Sr1 Si5 N3 12.4(2)
Si6 Sr1 Si5 N3 -1.2(2)
Sr2 Sr1 Si5 N3 -119.3(2)
Si4 Sr1 Si5 N3 -50.5(2)
N3 Sr1 Si5 C5 -93.5(4)
O1 Sr1 Si5 C5 10.4(3)
N2 Sr1 Si5 C5 -126.2(3)
N1 Sr1 Si5 C5 128.5(3)
Si1 Sr1 Si5 C5 147.9(3)
Si3 Sr1 Si5 C5 -81.1(3)
Si6 Sr1 Si5 C5 -94.7(3)
Sr2 Sr1 Si5 C5 147.2(3)
Si4 Sr1 Si5 C5 -144.0(3)
N3 Sr1 Si5 C6 97.3(3)
O1 Sr1 Si5 C6 -158.8(3)
N2 Sr1 Si5 C6 64.6(3)
N1 Sr1 Si5 C6 -40.7(3)
Si1 Sr1 Si5 C6 -21.4(3)
Si3 Sr1 Si5 C6 109.7(3)
Si6 Sr1 Si5 C6 96.1(3)
Sr2 Sr1 Si5 C6 -22.1(3)
Si4 Sr1 Si5 C6 46.8(3)
O1 Sr1 Si6 N3 -69.1(3)
N2 Sr1 Si6 N3 162.1(4)
N1 Sr1 Si6 N3 77.5(4)
Si5 Sr1 Si6 N3 1.7(3)
Si1 Sr1 Si6 N3 70.0(3)
Si3 Sr1 Si6 N3 -168.3(3)
Sr2 Sr1 Si6 N3 148.9(3)
Si4 Sr1 Si6 N3 141.7(3)
N3 Sr1 Si6 C4 -57.7(5)
O1 Sr1 Si6 C4 -126.9(4)
N2 Sr1 Si6 C4 104.4(4)
N1 Sr1 Si6 C4 19.8(4)
Si5 Sr1 Si6 C4 -56.0(4)
Si1 Sr1 Si6 C4 12.3(4)
Si3 Sr1 Si6 C4 134.0(4)
Sr2 Sr1 Si6 C4 91.2(4)
Si4 Sr1 Si6 C4 84.0(4)
N3 Sr1 Si6 C3 96.2(4)
O1 Sr1 Si6 C3 27.1(3)
N2 Sr1 Si6 C3 -101.7(3)
N1 Sr1 Si6 C3 173.7(3)
Si5 Sr1 Si6 C3 97.9(3)
Si1 Sr1 Si6 C3 166.2(3)
Si3 Sr1 Si6 C3 -72.1(3)
Sr2 Sr1 Si6 C3 -114.9(3)
Si4 Sr1 Si6 C3 -122.1(3)
O2 Sr2 Si7 N4 67.2(3)
O3 Sr2 Si7 N4 -30.1(3)
N2 Sr2 Si7 N4 -122.4(2)
N1 Sr2 Si7 N4 154.6(2)
Si4 Sr2 Si7 N4 -121.4(2)
Si2 Sr2 Si7 N4 126.9(2)
C24 Sr2 Si7 N4 54.2(3)
Si8 Sr2 Si7 N4 3.3(2)
Sr1 Sr2 Si7 N4 -162.5(2)
N4 Sr2 Si7 C14 93.1(4)
O2 Sr2 Si7 C14 160.3(3)
O3 Sr2 Si7 C14 62.9(3)
N2 Sr2 Si7 C14 -29.3(3)
N1 Sr2 Si7 C14 -112.3(3)
Si4 Sr2 Si7 C14 -28.4(3)
Si2 Sr2 Si7 C14 -140.0(3)
C24 Sr2 Si7 C14 147.2(3)
Si8 Sr2 Si7 C14 96.3(3)
Sr1 Sr2 Si7 C14 -69.4(3)
N4 Sr2 Si7 C13 -94.5(3)
O2 Sr2 Si7 C13 -27.2(3)
O3 Sr2 Si7 C13 -124.6(3)
N2 Sr2 Si7 C13 143.1(3)
N1 Sr2 Si7 C13 60.2(3)
Si4 Sr2 Si7 C13 144.1(3)
Si2 Sr2 Si7 C13 32.4(3)
C24 Sr2 Si7 C13 -40.3(3)
Si8 Sr2 Si7 C13 -91.2(3)
Sr1 Sr2 Si7 C13 103.1(3)
O2 Sr2 Si8 N4 -137.0(3)
O3 Sr2 Si8 N4 147.9(3)
N2 Sr2 Si8 N4 62.2(3)
N1 Sr2 Si8 N4 -43.3(3)
Si4 Sr2 Si8 N4 93.3(3)
Si2 Sr2 Si8 N4 -59.9(3)
Si7 Sr2 Si8 N4 -3.9(3)
C24 Sr2 Si8 N4 -132.8(3)
Sr1 Sr2 Si8 N4 11.3(3)
N4 Sr2 Si8 C16 -87.6(4)
O2 Sr2 Si8 C16 135.3(3)
O3 Sr2 Si8 C16 60.2(3)
N2 Sr2 Si8 C16 -25.5(3)
N1 Sr2 Si8 C16 -130.9(3)
Si4 Sr2 Si8 C16 5.7(3)
Si2 Sr2 Si8 C16 -147.6(3)
Si7 Sr2 Si8 C16 -91.6(3)
C24 Sr2 Si8 C16 139.6(3)
Sr1 Sr2 Si8 C16 -76.3(3)
N4 Sr2 Si8 C15 78.9(4)
O2 Sr2 Si8 C15 -58.1(3)
O3 Sr2 Si8 C15 -133.2(3)
N2 Sr2 Si8 C15 141.1(3)
N1 Sr2 Si8 C15 35.6(4)
Si4 Sr2 Si8 C15 172.2(3)
Si2 Sr2 Si8 C15 19.0(3)
Si7 Sr2 Si8 C15 75.0(3)
C24 Sr2 Si8 C15 -53.9(4)
Sr1 Sr2 Si8 C15 90.2(3)
N3 Sr1 O1 C17 109.9(5)
N2 Sr1 O1 C17 -134.0(5)
N1 Sr1 O1 C17 -26.1(5)
Si5 Sr1 O1 C17 80.1(5)
Si1 Sr1 O1 C17 9.6(5)
Si3 Sr1 O1 C17 -147.4(5)
Si6 Sr1 O1 C17 128.9(5)
Sr2 Sr1 O1 C17 -80.4(5)
Si4 Sr1 O1 C17 -145.4(4)
N3 Sr1 O1 C20 -54.9(4)
N2 Sr1 O1 C20 61.3(5)
N1 Sr1 O1 C20 169.2(4)
Si5 Sr1 O1 C20 -84.6(4)
Si1 Sr1 O1 C20 -155.2(4)
Si3 Sr1 O1 C20 47.8(4)
Si6 Sr1 O1 C20 -35.9(4)
Sr2 Sr1 O1 C20 114.9(4)
Si4 Sr1 O1 C20 49.9(5)
N4 Sr2 O2 C24 -6.2(5)
O3 Sr2 O2 C24 87.1(5)
N2 Sr2 O2 C24 161.9(5)
N1 Sr2 O2 C24 -120.6(5)
Si4 Sr2 O2 C24 154.0(5)
Si2 Sr2 O2 C24 -93.0(5)
Si7 Sr2 O2 C24 -34.0(5)
Si8 Sr2 O2 C24 10.5(5)
Sr1 Sr2 O2 C24 -129.7(5)
N4 Sr2 O2 C21 178.5(5)
O3 Sr2 O2 C21 -88.3(6)
N2 Sr2 O2 C21 -13.5(7)
N1 Sr2 O2 C21 64.1(6)
Si4 Sr2 O2 C21 -21.3(6)
Si2 Sr2 O2 C21 91.7(6)
Si7 Sr2 O2 C21 150.7(5)
C24 Sr2 O2 C21 -175.3(8)
Si8 Sr2 O2 C21 -164.8(6)
Sr1 Sr2 O2 C21 54.9(6)
N4 Sr2 O3 C25 148.6(5)
O2 Sr2 O3 C25 38.0(5)
N2 Sr2 O3 C25 -105.9(5)
N1 Sr2 O3 C25 -26.9(6)
Si4 Sr2 O3 C25 -80.4(5)
Si2 Sr2 O3 C25 37.9(6)
Si7 Sr2 O3 C25 162.4(4)
C24 Sr2 O3 C25 61.4(5)
Si8 Sr2 O3 C25 136.5(5)
Sr1 Sr2 O3 C25 -103.7(5)
N4 Sr2 O3 C28 -29.2(5)
O2 Sr2 O3 C28 -139.8(5)
N2 Sr2 O3 C28 76.2(5)
N1 Sr2 O3 C28 155.2(4)
Si4 Sr2 O3 C28 101.7(5)
Si2 Sr2 O3 C28 -140.0(4)
Si7 Sr2 O3 C28 -15.4(5)
C24 Sr2 O3 C28 -116.5(5)
Si8 Sr2 O3 C28 -41.4(5)
Sr1 Sr2 O3 C28 78.5(5)
C11 Si2 N1 Si1 -88.1(4)
C12 Si2 N1 Si1 38.3(4)
Sr2 Si2 N1 Si1 144.9(4)
C11 Si2 N1 Sr1 35.6(4)
C12 Si2 N1 Sr1 161.9(3)
Sr2 Si2 N1 Sr1 -91.5(2)
C11 Si2 N1 Sr2 127.1(2)
C12 Si2 N1 Sr2 -106.6(3)
C9 Si1 N1 Si2 -97.0(4)
C10 Si1 N1 Si2 31.1(4)
Sr1 Si1 N1 Si2 137.7(4)
C9 Si1 N1 Sr1 125.4(2)
C10 Si1 N1 Sr1 -106.6(3)
C9 Si1 N1 Sr2 34.8(4)
C10 Si1 N1 Sr2 162.9(3)
Sr1 Si1 N1 Sr2 -90.5(3)
N3 Sr1 N1 Si2 -122.2(3)
O1 Sr1 N1 Si2 -8.3(3)
N2 Sr1 N1 Si2 123.0(3)
Si5 Sr1 N1 Si2 -95.4(3)
Si1 Sr1 N1 Si2 -134.9(4)
Si3 Sr1 N1 Si2 107.2(3)
Si6 Sr1 N1 Si2 -148.76(19)
Sr2 Sr1 N1 Si2 95.3(3)
Si4 Sr1 N1 Si2 144.5(3)
N3 Sr1 N1 Si1 12.7(3)
O1 Sr1 N1 Si1 126.60(18)
N2 Sr1 N1 Si1 -102.1(2)
Si5 Sr1 N1 Si1 39.5(2)
Si3 Sr1 N1 Si1 -117.87(16)
Si6 Sr1 N1 Si1 -13.8(3)
Sr2 Sr1 N1 Si1 -129.8(2)
Si4 Sr1 N1 Si1 -80.62(17)
N3 Sr1 N1 Sr2 142.47(16)
O1 Sr1 N1 Sr2 -103.63(15)
N2 Sr1 N1 Sr2 27.68(14)
Si5 Sr1 N1 Sr2 169.25(7)
Si1 Sr1 N1 Sr2 129.8(2)
Si3 Sr1 N1 Sr2 11.89(13)
Si6 Sr1 N1 Sr2 115.92(12)
Si4 Sr1 N1 Sr2 49.14(9)
N4 Sr2 N1 Si2 -50.4(2)
O2 Sr2 N1 Si2 63.1(2)
O3 Sr2 N1 Si2 124.9(3)
N2 Sr2 N1 Si2 -153.8(2)
Si4 Sr2 N1 Si2 175.93(18)
Si7 Sr2 N1 Si2 -62.98(17)
C24 Sr2 N1 Si2 43.3(2)
Si8 Sr2 N1 Si2 -33.4(2)
Sr1 Sr2 N1 Si2 -126.1(2)
N4 Sr2 N1 Si1 169.1(3)
O2 Sr2 N1 Si1 -77.5(3)
O3 Sr2 N1 Si1 -15.7(5)
N2 Sr2 N1 Si1 65.7(3)
Si4 Sr2 N1 Si1 35.4(3)
Si2 Sr2 N1 Si1 -140.5(4)
Si7 Sr2 N1 Si1 156.5(3)
C24 Sr2 N1 Si1 -97.3(3)
Si8 Sr2 N1 Si1 -174.0(2)
Sr1 Sr2 N1 Si1 93.3(3)
N4 Sr2 N1 Sr1 75.79(16)
O2 Sr2 N1 Sr1 -170.79(13)
O3 Sr2 N1 Sr1 -109.0(2)
N2 Sr2 N1 Sr1 -27.66(14)
Si4 Sr2 N1 Sr1 -57.93(10)
Si2 Sr2 N1 Sr1 126.1(2)
Si7 Sr2 N1 Sr1 63.16(10)
C24 Sr2 N1 Sr1 169.41(16)
Si8 Sr2 N1 Sr1 92.70(13)
C7 Si4 N2 Si3 -98.3(4)
C8 Si4 N2 Si3 28.5(4)
Sr2 Si4 N2 Si3 138.3(4)
Sr1 Si4 N2 Si3 -125.8(5)
C7 Si4 N2 Sr1 27.5(3)
C8 Si4 N2 Sr1 154.3(3)
Sr2 Si4 N2 Sr1 -95.9(2)
C7 Si4 N2 Sr2 123.4(2)
C8 Si4 N2 Sr2 -109.8(2)
Sr1 Si4 N2 Sr2 95.9(2)
C2 Si3 N2 Si4 -97.8(4)
C1 Si3 N2 Si4 29.1(5)
Sr1 Si3 N2 Si4 136.2(4)
C2 Si3 N2 Sr1 126.0(3)
C1 Si3 N2 Sr1 -107.1(3)
C2 Si3 N2 Sr2 31.5(4)
C1 Si3 N2 Sr2 158.3(3)
Sr1 Si3 N2 Sr2 -94.6(2)
N3 Sr1 N2 Si4 -60.6(3)
O1 Sr1 N2 Si4 -164.5(2)
N1 Sr1 N2 Si4 71.1(3)
Si5 Sr1 N2 Si4 -43.2(3)
Si1 Sr1 N2 Si4 40.7(2)
Si3 Sr1 N2 Si4 -138.2(4)
Si6 Sr1 N2 Si4 -67.2(2)
Sr2 Sr1 N2 Si4 99.8(3)
N3 Sr1 N2 Si3 77.6(2)
O1 Sr1 N2 Si3 -26.3(3)
N1 Sr1 N2 Si3 -150.6(2)
Si5 Sr1 N2 Si3 95.0(2)
Si1 Sr1 N2 Si3 178.87(18)
Si6 Sr1 N2 Si3 70.97(18)
Sr2 Sr1 N2 Si3 -122.0(3)
Si4 Sr1 N2 Si3 138.2(4)
N3 Sr1 N2 Sr2 -160.41(14)
O1 Sr1 N2 Sr2 95.74(16)
N1 Sr1 N2 Sr2 -28.64(14)
Si5 Sr1 N2 Sr2 -143.03(9)
Si1 Sr1 N2 Sr2 -59.14(11)
Si3 Sr1 N2 Sr2 122.0(3)
Si6 Sr1 N2 Sr2 -167.03(10)
Si4 Sr1 N2 Sr2 -99.8(3)
N4 Sr2 N2 Si4 154.03(19)
O2 Sr2 N2 Si4 -14.5(3)
O3 Sr2 N2 Si4 55.4(2)
N1 Sr2 N2 Si4 -94.1(2)
Si2 Sr2 N2 Si4 -107.84(17)
Si7 Sr2 N2 Si4 178.33(18)
C24 Sr2 N2 Si4 9.4(7)
Si8 Sr2 N2 Si4 133.04(15)
Sr1 Sr2 N2 Si4 -122.4(2)
N4 Sr2 N2 Si3 13.7(3)
O2 Sr2 N2 Si3 -154.8(2)
O3 Sr2 N2 Si3 -84.9(3)
N1 Sr2 N2 Si3 125.6(3)
Si4 Sr2 N2 Si3 -140.3(4)
Si2 Sr2 N2 Si3 111.9(2)
Si7 Sr2 N2 Si3 38.0(3)
C24 Sr2 N2 Si3 -130.8(6)
Si8 Sr2 N2 Si3 -7.3(3)
Sr1 Sr2 N2 Si3 97.4(3)
N4 Sr2 N2 Sr1 -83.62(16)
O2 Sr2 N2 Sr1 107.9(2)
O3 Sr2 N2 Sr1 177.79(13)
N1 Sr2 N2 Sr1 28.21(14)
Si4 Sr2 N2 Sr1 122.4(2)
Si2 Sr2 N2 Sr1 14.51(14)
Si7 Sr2 N2 Sr1 -59.32(11)
C24 Sr2 N2 Sr1 131.8(6)
Si8 Sr2 N2 Sr1 -104.60(11)
C4 Si6 N3 Si5 -37.6(6)
C3 Si6 N3 Si5 85.4(5)
Sr1 Si6 N3 Si5 -176.6(7)
C4 Si6 N3 Sr1 138.9(4)
C3 Si6 N3 Sr1 -98.0(4)
C5 Si5 N3 Si6 -64.5(5)
C6 Si5 N3 Si6 63.4(5)
Sr1 Si5 N3 Si6 177.3(5)
C5 Si5 N3 Sr1 118.3(3)
C6 Si5 N3 Sr1 -113.9(3)
O1 Sr1 N3 Si6 110.8(3)
N2 Sr1 N3 Si6 -19.4(4)
N1 Sr1 N3 Si6 -121.4(3)
Si5 Sr1 N3 Si6 -177.3(5)
Si1 Sr1 N3 Si6 -114.7(3)
Si3 Sr1 N3 Si6 11.9(3)
Sr2 Sr1 N3 Si6 -49.8(5)
Si4 Sr1 N3 Si6 -38.9(3)
O1 Sr1 N3 Si5 -71.8(2)
N2 Sr1 N3 Si5 157.98(19)
N1 Sr1 N3 Si5 56.0(3)
Si1 Sr1 N3 Si5 62.6(2)
Si3 Sr1 N3 Si5 -170.74(18)
Si6 Sr1 N3 Si5 177.3(5)
Sr2 Sr1 N3 Si5 127.58(19)
Si4 Sr1 N3 Si5 138.43(19)
C14 Si7 N4 Si8 69.1(5)
C13 Si7 N4 Si8 -58.3(5)
Sr2 Si7 N4 Si8 -172.5(5)
C14 Si7 N4 Sr2 -118.4(3)
C13 Si7 N4 Sr2 114.2(3)
C16 Si8 N4 Si7 -76.4(5)
C15 Si8 N4 Si7 47.8(5)
Sr2 Si8 N4 Si7 171.6(6)
C16 Si8 N4 Sr2 112.0(3)
C15 Si8 N4 Sr2 -123.8(3)
O2 Sr2 N4 Si7 -126.5(2)
O3 Sr2 N4 Si7 154.8(2)
N2 Sr2 N4 Si7 61.0(2)
N1 Sr2 N4 Si7 -27.7(3)
Si4 Sr2 N4 Si7 78.1(2)
Si2 Sr2 N4 Si7 -50.5(2)
C24 Sr2 N4 Si7 -128.9(3)
Si8 Sr2 N4 Si7 -173.5(4)
Sr1 Sr2 N4 Si7 16.5(2)
O2 Sr2 N4 Si8 46.9(3)
O3 Sr2 N4 Si8 -31.7(3)
N2 Sr2 N4 Si8 -125.5(3)
N1 Sr2 N4 Si8 145.8(2)
Si4 Sr2 N4 Si8 -108.4(2)
Si2 Sr2 N4 Si8 123.0(2)
Si7 Sr2 N4 Si8 173.5(4)
C24 Sr2 N4 Si8 44.6(3)
Sr1 Sr2 N4 Si8 -170.0(2)
C20 O1 C17 C18 -1.5(8)
Sr1 O1 C17 C18 -167.6(6)
O1 C17 C18 C19 -9.2(12)
C17 C18 C19 C20 15.7(13)
C17 O1 C20 C19 10.7(7)
Sr1 O1 C20 C19 178.3(5)
C18 C19 C20 O1 -16.2(10)
C24 O2 C21 C22 -22.6(7)
Sr2 O2 C21 C22 152.9(4)
O2 C21 C22 C23 27.8(7)
C21 C22 C23 C24 -22.9(9)
C21 O2 C24 C23 8.1(9)
Sr2 O2 C24 C23 -168.6(6)
C21 O2 C24 Sr2 176.8(6)
C22 C23 C24 O2 9.8(10)
C22 C23 C24 Sr2 -7.1(17)
N4 Sr2 C24 O2 174.3(5)
O3 Sr2 C24 O2 -87.4(5)
N2 Sr2 C24 O2 -39.8(9)
N1 Sr2 C24 O2 61.2(5)
Si4 Sr2 C24 O2 -33.3(6)
Si2 Sr2 C24 O2 81.8(5)
Si7 Sr2 C24 O2 151.8(4)
Si8 Sr2 C24 O2 -169.0(5)
Sr1 Sr2 C24 O2 74.4(5)
N4 Sr2 C24 C23 -162.5(14)
O2 Sr2 C24 C23 23.2(11)
O3 Sr2 C24 C23 -64.2(14)
N2 Sr2 C24 C23 -16.5(18)
N1 Sr2 C24 C23 84.4(14)
Si4 Sr2 C24 C23 -10.1(15)
Si2 Sr2 C24 C23 105.1(14)
Si7 Sr2 C24 C23 175.1(13)
Si8 Sr2 C24 C23 -145.8(14)
Sr1 Sr2 C24 C23 97.7(14)
C28 O3 C25 C26 -36.8(7)
Sr2 O3 C25 C26 144.9(4)
O3 C25 C26 C27 32.0(7)
C25 C26 C27 C28 -15.7(8)
C25 O3 C28 C27 27.2(7)
Sr2 O3 C28 C27 -154.6(4)
C26 C27 C28 O3 -6.2(8)
